data_7225397
loop_
_publ_author_name
'Teja Illa, Giri'
'Satha, Pardhasaradhi'
'Purohit, Chandra Shekhar'

_publ_section_title
;
 Consecutive introduction of Ag(i)to an anionic homoleptic Co(iii)
 complex: variable Ag(i) coordination mode
;
_journal_issue 29
_journal_name_full CrystEngComm
_journal_page_first 5512
_journal_paper_doi 10.1039/C6CE00276E
_journal_volume 18
_journal_year 2016
_chemical_formula_sum 'C42 H37 Ag3 Co N10 O11'
_chemical_formula_weight 1240.36
_chemical_name_systematic
;
 ?
;
_space_group_IT_number 2
_symmetry_cell_setting triclinic
_symmetry_space_group_name_Hall '-P 1'
_symmetry_space_group_name_H-M 'P -1'
_atom_sites_solution_hydrogens geom
_atom_sites_solution_primary direct
_atom_sites_solution_secondary difmap
_audit_creation_method SHELXL-97
_audit_update_record
;
2016-05-28 deposited with the CCDC.
2016-06-01 downloaded from the CCDC.
;
_cell_angle_alpha 77.1530(10)
_cell_angle_beta 77.7610(10)
_cell_angle_gamma 72.0520(10)
_cell_formula_units_Z 2
_cell_length_a 10.2257(2)
_cell_length_b 12.3002(2)
_cell_length_c 19.2829(3)
_cell_measurement_reflns_used 6345
_cell_measurement_temperature 296(2)
_cell_measurement_theta_max 25.72
_cell_measurement_theta_min 2.23
_cell_volume 2222.51(7)
_computing_cell_refinement 'Bruker SAINT'
_computing_data_collection 'Bruker APEX2'
_computing_data_reduction 'Bruker SAINT A'
_computing_molecular_graphics 'Bruker SHELXTL'
_computing_publication_material 'Bruker SHELXTL'
_computing_structure_refinement 'SHELXL-97 (Sheldrick, 2008)'
_computing_structure_solution 'SHELXS-97 (Sheldrick, 2008)'
_diffrn_ambient_temperature 296(2)
_diffrn_measured_fraction_theta_full 0.997
_diffrn_measured_fraction_theta_max 0.997
_diffrn_measurement_device_type 'Bruker APEX-II CCD'
_diffrn_measurement_method '\f and \w scans'
_diffrn_radiation_monochromator graphite
_diffrn_radiation_source 'fine-focus sealed tube'
_diffrn_radiation_type MoK\a
_diffrn_radiation_wavelength 0.71073
_diffrn_reflns_av_R_equivalents 0.0407
_diffrn_reflns_av_sigmaI/netI 0.0481
_diffrn_reflns_limit_h_max 13
_diffrn_reflns_limit_h_min -13
_diffrn_reflns_limit_k_max 15
_diffrn_reflns_limit_k_min -16
_diffrn_reflns_limit_l_max 25
_diffrn_reflns_limit_l_min -25
_diffrn_reflns_number 32308
_diffrn_reflns_theta_full 27.89
_diffrn_reflns_theta_max 27.89
_diffrn_reflns_theta_min 1.91
_exptl_absorpt_coefficient_mu 1.741
_exptl_absorpt_correction_T_max 0.7456
_exptl_absorpt_correction_T_min 0.6167
_exptl_absorpt_correction_type multi-scan
_exptl_absorpt_process_details SADABS-2008/1
_exptl_crystal_density_diffrn 1.853
_exptl_crystal_density_method 'not measured'
_exptl_crystal_description BLOCK
_exptl_crystal_F_000 1230
_exptl_crystal_size_max 0.14
_exptl_crystal_size_mid 0.084
_exptl_crystal_size_min 0.06
_refine_diff_density_max 2.775
_refine_diff_density_min -2.602
_refine_diff_density_rms 0.123
_refine_ls_extinction_method none
_refine_ls_goodness_of_fit_ref 1.044
_refine_ls_hydrogen_treatment mixed
_refine_ls_matrix_type full
_refine_ls_number_parameters 587
_refine_ls_number_reflns 10611
_refine_ls_number_restraints 0
_refine_ls_restrained_S_all 1.044
_refine_ls_R_factor_all 0.0877
_refine_ls_R_factor_gt 0.0557
_refine_ls_shift/su_max 0.003
_refine_ls_shift/su_mean 0.000
_refine_ls_structure_factor_coef Fsqd
_refine_ls_weighting_details 'calc w=1/[\s^2^(Fo^2^)+(0.0787P)^2^+3.7220P] where P=(Fo^2^+2Fc^2^)/3'
_refine_ls_weighting_scheme calc
_refine_ls_wR_factor_gt 0.1432
_refine_ls_wR_factor_ref 0.1662
_reflns_number_gt 7133
_reflns_number_total 10611
_reflns_threshold_expression >2\s(I)
_cod_data_source_file c6ce00276e2.cif
_cod_data_source_block csp_gt_agpy_0m
_cod_depositor_comments
;
The following automatic conversions were performed:

'_symmetry_cell_setting' value 'Triclinic' changed to 'triclinic'
according to
/usr/data/users/saulius/crontab/automatic-downloads/rss-feeds/RSC/lib/dictionaries/cif_core.dic
dictionary named 'cif_core.dic' version 2.4.2 from 2011-04-26.

'_exptl_absorpt_correction_type' value 'MULTI-SCAN' changed to
'multi-scan' according to
/usr/data/users/saulius/crontab/automatic-downloads/rss-feeds/RSC/lib/dictionaries/cif_core.dic
dictionary named 'cif_core.dic' version 2.4.2 from 2011-04-26.

Automatic conversion script
Id: cif_fix_values 4268 2015-11-12 08:31:59Z antanas 

 Adding full bibliography for 7225397--7225400.cif.
;
_cod_original_sg_symbol_H-M 'P-1   '
_cod_database_code 7225397

loop_
_symmetry_equiv_pos_as_xyz
'x, y, z'
'-x, -y, -z'

loop_
_atom_site_label
_atom_site_type_symbol
_atom_site_fract_x
_atom_site_fract_y
_atom_site_fract_z
_atom_site_U_iso_or_equiv
_atom_site_adp_type
_atom_site_occupancy
_atom_site_symmetry_multiplicity
_atom_site_calc_flag
_atom_site_refinement_flags
C13 C 0.4724(5) 0.8789(5) 0.1210(3) 0.0407(12) Uani 1 1 d .
H13A H 0.4094 0.9557 0.1232 0.049 Uiso 1 1 calc R
H13B H 0.4322 0.8391 0.0965 0.049 Uiso 1 1 calc R
C14 C 0.6092(6) 0.8910(4) 0.0769(3) 0.0411(12) Uani 1 1 d .
C15 C 0.6424(7) 0.8690(5) 0.0064(3) 0.0587(17) Uani 1 1 d .
H15 H 0.5794 0.8478 -0.0128 0.070 Uiso 1 1 calc R
C16 C 0.7658(9) 0.8783(7) -0.0349(4) 0.086(3) Uani 1 1 d .
H16 H 0.7837 0.8690 -0.0829 0.103 Uiso 1 1 calc R
C17 C 0.8586(10) 0.9001(11) -0.0072(5) 0.119(4) Uani 1 1 d .
H17 H 0.9453 0.8993 -0.0347 0.143 Uiso 1 1 calc R
C18 C 0.8323(11) 0.9241(10) 0.0613(5) 0.112(3) Uani 1 1 d .
H18 H 0.8989 0.9427 0.0791 0.135 Uiso 1 1 calc R
C19 C 0.7022(11) 0.9203(10) 0.1050(5) 0.112(3) Uani 1 1 d .
H19 H 0.6815 0.9374 0.1514 0.135 Uiso 1 1 calc R
C20 C 0.2698(5) 0.6127(5) 0.2421(3) 0.0354(11) Uani 1 1 d .
H20A H 0.2908 0.5668 0.2883 0.042 Uiso 1 1 calc R
H20B H 0.2236 0.5725 0.2213 0.042 Uiso 1 1 calc R
C21 C 0.1705(5) 0.7289(5) 0.2545(3) 0.0377(11) Uani 1 1 d .
C22 C 0.1349(6) 0.8161(5) 0.1966(3) 0.0475(13) Uani 1 1 d .
H22 H 0.1747 0.8038 0.1499 0.057 Uiso 1 1 calc R
C23 C 0.0407(7) 0.9210(6) 0.2079(4) 0.0619(17) Uani 1 1 d .
H23 H 0.0181 0.9788 0.1687 0.074 Uiso 1 1 calc R
C24 C -0.0197(7) 0.9408(6) 0.2761(4) 0.0682(19) Uani 1 1 d .
H24 H -0.0840 1.0112 0.2834 0.082 Uiso 1 1 calc R
C25 C 0.0164(7) 0.8546(7) 0.3336(4) 0.0651(19) Uani 1 1 d .
H25 H -0.0232 0.8675 0.3802 0.078 Uiso 1 1 calc R
C26 C 0.1108(6) 0.7492(6) 0.3232(3) 0.0506(14) Uani 1 1 d .
H26 H 0.1339 0.6919 0.3626 0.061 Uiso 1 1 calc R
C28 C 0.6079(6) 0.3368(5) 0.2181(3) 0.0441(12) Uani 1 1 d .
C29 C 0.4806(7) 0.3229(6) 0.2534(4) 0.0589(16) Uani 1 1 d .
H29 H 0.4446 0.3476 0.2975 0.071 Uiso 1 1 calc R
C30 C 0.4055(9) 0.2728(8) 0.2244(5) 0.085(2) Uani 1 1 d .
H30 H 0.3202 0.2634 0.2493 0.102 Uiso 1 1 calc R
C31 C 0.4549(12) 0.2377(8) 0.1604(6) 0.098(3) Uani 1 1 d .
H31 H 0.4040 0.2038 0.1413 0.118 Uiso 1 1 calc R
C32 C 0.5796(11) 0.2516(8) 0.1233(5) 0.091(3) Uani 1 1 d .
H32 H 0.6127 0.2280 0.0787 0.110 Uiso 1 1 calc R
C33 C 0.6580(8) 0.3011(6) 0.1519(3) 0.0630(17) Uani 1 1 d .
H33 H 0.7433 0.3099 0.1267 0.076 Uiso 1 1 calc R
C34 C 0.7855(5) 0.7065(5) 0.2769(2) 0.0354(11) Uani 1 1 d .
H34A H 0.7103 0.7702 0.2934 0.042 Uiso 1 1 calc R
H34B H 0.8652 0.7362 0.2556 0.042 Uiso 1 1 calc R
C35 C 0.8229(6) 0.6137(5) 0.3411(3) 0.0438(13) Uani 1 1 d .
C36 C 0.9164(7) 0.5084(6) 0.3305(4) 0.0614(17) Uani 1 1 d .
H36 H 0.9530 0.4938 0.2840 0.074 Uiso 1 1 calc R
C37 C 0.9559(10) 0.4247(8) 0.3890(5) 0.090(3) Uani 1 1 d .
H37 H 1.0209 0.3546 0.3817 0.108 Uiso 1 1 calc R
C38 C 0.8995(12) 0.4446(10) 0.4574(5) 0.103(4) Uani 1 1 d .
H38 H 0.9243 0.3870 0.4964 0.124 Uiso 1 1 calc R
C39 C 0.8082(11) 0.5474(10) 0.4689(4) 0.092(3) Uani 1 1 d .
H39 H 0.7723 0.5606 0.5158 0.111 Uiso 1 1 calc R
C40 C 0.7674(8) 0.6337(7) 0.4109(3) 0.0668(19) Uani 1 1 d .
H40 H 0.7037 0.7040 0.4189 0.080 Uiso 1 1 calc R
C41 C 0.6457(13) -0.0251(12) 0.4200(8) 0.132(4) Uani 1 1 d .
H41A H 0.7204 -0.0810 0.3958 0.159 Uiso 1 1 calc R
H41B H 0.5840 -0.0662 0.4529 0.159 Uiso 1 1 calc R
C42 C 0.5718(16) 0.0586(13) 0.3690(8) 0.168(6) Uani 1 1 d .
H42A H 0.4983 0.1137 0.3932 0.252 Uiso 1 1 calc R
H42B H 0.5330 0.0211 0.3429 0.252 Uiso 1 1 calc R
H42C H 0.6339 0.0979 0.3360 0.252 Uiso 1 1 calc R
N9 N 0.0250(5) 0.2882(5) 0.1656(3) 0.0527(12) Uani 1 1 d .
N10 N 1.0449(7) 0.1218(5) 0.4286(4) 0.0775(18) Uani 1 1 d .
O2 O 0.9626(3) 0.6393(3) 0.15354(19) 0.0427(9) Uani 1 1 d .
O5 O 0.9680(8) 0.1453(6) 0.3814(4) 0.1059(15) Uani 1 1 d .
O6 O 1.1700(6) 0.0852(5) 0.4107(4) 0.108(2) Uani 1 1 d .
O7 O 0.9916(7) 0.1363(6) 0.4900(3) 0.106(2) Uani 1 1 d .
O8 O 0.1027(6) 0.3095(5) 0.1989(3) 0.0805(11) Uani 1 1 d .
O9 O -0.0052(6) 0.1966(4) 0.1843(3) 0.0777(15) Uani 1 1 d .
O10 O -0.0194(6) 0.3611(5) 0.1147(3) 0.0805(11) Uani 1 1 d .
O11 O 0.7012(8) 0.0306(6) 0.4586(4) 0.1059(15) Uani 1 1 d .
C1 C 0.5648(4) 0.5920(4) 0.0922(2) 0.0283(9) Uani 1 1 d .
C2 C 0.6266(5) 0.5684(5) 0.0239(2) 0.0352(11) Uani 1 1 d .
H2 H 0.5748 0.5528 -0.0050 0.042 Uiso 1 1 calc R
C3 C 0.7741(4) 0.6133(4) 0.1093(2) 0.0280(9) Uani 1 1 d .
C4 C 0.8322(5) 0.5903(4) 0.0406(2) 0.0313(10) Uani 1 1 d .
H4 H 0.9242 0.5908 0.0235 0.038 Uiso 1 1 calc R
C5 C 0.4209(5) 0.5930(4) 0.1294(2) 0.0333(10) Uani 1 1 d .
C6 C 0.8367(5) 0.6410(4) 0.1648(2) 0.0308(10) Uani 1 1 d .
C7 C 0.4147(5) 0.7976(4) 0.3187(2) 0.0319(10) Uani 1 1 d .
C8 C 0.3548(5) 0.8239(5) 0.3865(3) 0.0388(11) Uani 1 1 d .
H8 H 0.3129 0.9008 0.3918 0.047 Uiso 1 1 calc R
C9 C 0.4823(5) 0.6010(4) 0.3693(2) 0.0309(10) Uani 1 1 d .
C10 C 0.4186(5) 0.6308(4) 0.4359(2) 0.0360(11) Uani 1 1 d .
H10 H 0.4193 0.5724 0.4760 0.043 Uiso 1 1 calc R
C11 C 0.4155(5) 0.8758(4) 0.2476(2) 0.0332(10) Uani 1 1 d .
C12 C 0.5604(5) 0.4857(4) 0.3499(2) 0.0311(10) Uani 1 1 d .
C27 C 0.6905(5) 0.3888(4) 0.2512(3) 0.0353(11) Uani 1 1 d .
H27A H 0.7312 0.3318 0.2899 0.042 Uiso 1 1 calc R
H27B H 0.7660 0.4072 0.2151 0.042 Uiso 1 1 calc R
N1 N 0.4764(4) 0.6871(3) 0.31240(18) 0.0272(8) Uani 1 1 d .
N2 N 0.3563(4) 0.7401(4) 0.4446(2) 0.0410(10) Uani 1 1 d .
N3 N 0.6410(4) 0.6137(3) 0.13250(18) 0.0274(8) Uani 1 1 d .
N4 N 0.7599(4) 0.5676(4) -0.0013(2) 0.0360(9) Uani 1 1 d .
N5 N 0.4817(4) 0.8165(3) 0.19388(19) 0.0307(8) Uani 1 1 d .
N6 N 0.6067(4) 0.4938(3) 0.27971(19) 0.0288(8) Uani 1 1 d .
N7 N 0.3999(4) 0.6191(3) 0.19523(19) 0.0295(8) Uani 1 1 d .
N8 N 0.7431(4) 0.6662(3) 0.22164(19) 0.0298(8) Uani 1 1 d .
Co1 Co 0.55824(6) 0.64963(5) 0.22270(3) 0.02481(14) Uani 1 1 d .
Ag1 Ag 0.15116(5) 0.49240(5) 0.11553(2) 0.05777(16) Uani 1 1 d .
Ag2 Ag 0.13861(6) 1.08397(5) 0.27624(3) 0.06959(19) Uani 1 1 d .
Ag3 Ag 0.73670(7) 0.22731(5) 0.43517(3) 0.0781(2) Uani 1 1 d .
O1 O 0.3402(4) 0.5706(4) 0.09808(19) 0.0479(9) Uani 1 1 d .
O3 O 0.3587(4) 0.9825(3) 0.2429(2) 0.0456(9) Uani 1 1 d .
O4 O 0.5729(4) 0.3982(3) 0.39870(18) 0.0447(9) Uani 1 1 d .

loop_
_atom_site_aniso_label
_atom_site_aniso_U_11
_atom_site_aniso_U_22
_atom_site_aniso_U_33
_atom_site_aniso_U_23
_atom_site_aniso_U_13
_atom_site_aniso_U_12
C13 0.041(3) 0.039(3) 0.033(2) 0.003(2) -0.005(2) -0.005(2)
C14 0.046(3) 0.034(3) 0.037(3) 0.006(2) -0.004(2) -0.012(2)
C15 0.066(4) 0.052(4) 0.038(3) -0.001(3) 0.008(3) -0.003(3)
C16 0.074(5) 0.081(5) 0.056(4) 0.017(4) 0.018(4) 0.006(4)
C17 0.070(6) 0.179(11) 0.079(6) 0.056(6) -0.005(5) -0.052(7)
C18 0.122(6) 0.178(7) 0.068(4) 0.027(4) -0.026(4) -0.111(6)
C19 0.122(6) 0.178(7) 0.068(4) 0.027(4) -0.026(4) -0.111(6)
C20 0.025(2) 0.049(3) 0.032(2) -0.009(2) 0.0008(18) -0.013(2)
C21 0.024(2) 0.056(3) 0.036(2) -0.014(2) 0.0002(19) -0.013(2)
C22 0.042(3) 0.057(4) 0.042(3) -0.010(3) -0.002(2) -0.013(3)
C23 0.052(4) 0.052(4) 0.076(4) -0.005(3) -0.010(3) -0.010(3)
C24 0.044(4) 0.060(4) 0.101(6) -0.038(4) 0.002(4) -0.005(3)
C25 0.048(4) 0.092(5) 0.063(4) -0.048(4) 0.008(3) -0.016(4)
C26 0.040(3) 0.073(4) 0.039(3) -0.021(3) 0.004(2) -0.013(3)
C28 0.057(3) 0.034(3) 0.043(3) -0.013(2) -0.008(2) -0.010(2)
C29 0.063(4) 0.060(4) 0.065(4) -0.016(3) -0.010(3) -0.028(3)
C30 0.082(6) 0.086(6) 0.105(7) -0.014(5) -0.023(5) -0.045(5)
C31 0.128(9) 0.088(6) 0.111(7) -0.027(6) -0.046(7) -0.051(6)
C32 0.124(8) 0.095(6) 0.076(5) -0.046(5) -0.029(5) -0.029(6)
C33 0.084(5) 0.054(4) 0.056(4) -0.024(3) -0.012(3) -0.014(3)
C34 0.039(3) 0.045(3) 0.031(2) -0.017(2) -0.0046(19) -0.017(2)
C35 0.039(3) 0.063(4) 0.039(3) -0.009(2) -0.008(2) -0.027(3)
C36 0.070(4) 0.056(4) 0.064(4) 0.000(3) -0.033(3) -0.017(3)
C37 0.108(7) 0.077(6) 0.087(6) 0.018(5) -0.050(5) -0.028(5)
C38 0.126(9) 0.126(9) 0.078(6) 0.040(6) -0.057(6) -0.076(7)
C39 0.123(8) 0.134(9) 0.040(4) 0.000(5) -0.021(4) -0.068(7)
C40 0.077(5) 0.103(6) 0.037(3) -0.012(3) -0.009(3) -0.049(4)
C41 0.115(9) 0.140(11) 0.163(12) -0.064(10) 0.019(8) -0.064(8)
C42 0.178(14) 0.168(13) 0.161(13) 0.050(11) -0.088(12) -0.066(11)
N9 0.034(2) 0.058(3) 0.053(3) -0.003(2) 0.000(2) -0.003(2)
N10 0.071(4) 0.051(3) 0.087(5) -0.019(3) 0.010(4) 0.007(3)
O2 0.0272(17) 0.063(2) 0.045(2) -0.0209(18) 0.0011(14) -0.0187(17)
O5 0.126(4) 0.080(3) 0.105(3) -0.026(3) -0.028(3) -0.004(3)
O6 0.068(4) 0.084(4) 0.149(6) -0.032(4) 0.002(4) 0.006(3)
O7 0.121(5) 0.105(5) 0.062(3) -0.024(3) -0.008(3) 0.014(4)
O8 0.073(2) 0.077(2) 0.077(2) 0.014(2) -0.0136(19) -0.018(2)
O9 0.093(4) 0.046(3) 0.085(4) 0.008(2) -0.010(3) -0.022(3)
O10 0.073(2) 0.077(2) 0.077(2) 0.014(2) -0.0136(19) -0.018(2)
O11 0.126(4) 0.080(3) 0.105(3) -0.026(3) -0.028(3) -0.004(3)
C1 0.026(2) 0.033(2) 0.027(2) -0.0079(18) -0.0034(17) -0.0077(18)
C2 0.033(2) 0.050(3) 0.027(2) -0.016(2) -0.0003(18) -0.014(2)
C3 0.023(2) 0.030(2) 0.029(2) -0.0054(18) -0.0006(17) -0.0062(17)
C4 0.025(2) 0.040(3) 0.026(2) -0.0083(19) 0.0025(17) -0.0069(19)
C5 0.026(2) 0.045(3) 0.030(2) -0.011(2) -0.0022(18) -0.011(2)
C6 0.030(2) 0.035(3) 0.030(2) -0.0099(19) -0.0017(18) -0.0118(19)
C7 0.029(2) 0.032(2) 0.032(2) -0.0081(19) -0.0037(18) -0.0034(19)
C8 0.042(3) 0.037(3) 0.032(2) -0.014(2) 0.001(2) -0.002(2)
C9 0.029(2) 0.035(3) 0.026(2) -0.0064(19) -0.0024(17) -0.0058(19)
C10 0.039(3) 0.037(3) 0.025(2) -0.0052(19) -0.0011(19) -0.003(2)
C11 0.027(2) 0.036(3) 0.033(2) -0.003(2) -0.0015(18) -0.0065(19)
C12 0.029(2) 0.036(3) 0.028(2) -0.0064(19) -0.0047(17) -0.0066(19)
C27 0.036(3) 0.031(2) 0.034(2) -0.011(2) -0.0015(19) -0.001(2)
N1 0.0274(19) 0.029(2) 0.0226(17) -0.0054(15) -0.0016(14) -0.0052(15)
N2 0.041(2) 0.045(3) 0.0264(19) -0.0122(18) 0.0001(17) 0.0036(19)
N3 0.0253(18) 0.032(2) 0.0240(17) -0.0047(15) -0.0024(14) -0.0072(15)
N4 0.033(2) 0.048(3) 0.0285(19) -0.0144(18) 0.0022(16) -0.0126(19)
N5 0.031(2) 0.030(2) 0.0265(18) -0.0015(15) -0.0020(15) -0.0068(16)
N6 0.0277(19) 0.033(2) 0.0240(17) -0.0083(15) 0.0005(14) -0.0058(16)
N7 0.0223(18) 0.039(2) 0.0269(18) -0.0074(16) 0.0007(14) -0.0101(16)
N8 0.0285(19) 0.034(2) 0.0276(18) -0.0109(16) -0.0012(15) -0.0067(16)
Co1 0.0235(3) 0.0293(3) 0.0208(3) -0.0070(2) -0.0003(2) -0.0062(2)
Ag1 0.0402(2) 0.0884(4) 0.0547(3) -0.0383(3) 0.01550(19) -0.0287(2)
Ag2 0.0541(3) 0.0679(4) 0.0665(3) -0.0116(3) -0.0055(2) 0.0099(2)
Ag3 0.0873(4) 0.0683(4) 0.0432(3) -0.0165(2) 0.0002(2) 0.0276(3)
O1 0.0355(19) 0.080(3) 0.0399(19) -0.0259(19) -0.0023(15) -0.0235(19)
O3 0.050(2) 0.0275(18) 0.048(2) -0.0058(15) 0.0009(17) -0.0005(16)
O4 0.060(2) 0.0329(19) 0.0295(17) 0.0006(15) -0.0038(16) -0.0013(17)

loop_
_atom_type_symbol
_atom_type_description
_atom_type_scat_dispersion_real
_atom_type_scat_dispersion_imag
_atom_type_scat_source
C C 0.0033 0.0016 'International Tables Vol C Tables 4.2.6.8 and 6.1.1.4'
H H 0.0000 0.0000 'International Tables Vol C Tables 4.2.6.8 and 6.1.1.4'
N N 0.0061 0.0033 'International Tables Vol C Tables 4.2.6.8 and 6.1.1.4'
Co Co 0.3494 0.9721 'International Tables Vol C Tables 4.2.6.8 and 6.1.1.4'
Ag Ag -0.8971 1.1015 'International Tables Vol C Tables 4.2.6.8 and 6.1.1.4'
O O 0.0106 0.0060 'International Tables Vol C Tables 4.2.6.8 and 6.1.1.4'

loop_
_geom_angle_atom_site_label_1
_geom_angle_atom_site_label_2
_geom_angle_atom_site_label_3
_geom_angle
_geom_angle_site_symmetry_1
_geom_angle_site_symmetry_3
N5 C13 C14 114.6(4) . .
N5 C13 H13A 108.6 . .
C14 C13 H13A 108.6 . .
N5 C13 H13B 108.6 . .
C14 C13 H13B 108.6 . .
H13A C13 H13B 107.6 . .
C19 C14 C15 119.4(6) . .
C19 C14 C13 121.3(6) . .
C15 C14 C13 119.3(5) . .
C16 C15 C14 120.9(8) . .
C16 C15 H15 119.6 . .
C14 C15 H15 119.6 . .
C17 C16 C15 120.1(8) . .
C17 C16 H16 119.9 . .
C15 C16 H16 119.9 . .
C16 C17 C18 121.9(8) . .
C16 C17 H17 119.1 . .
C18 C17 H17 119.1 . .
C17 C18 C19 119.6(8) . .
C17 C18 H18 120.2 . .
C19 C18 H18 120.2 . .
C14 C19 C18 117.9(9) . .
C14 C19 H19 121.0 . .
C18 C19 H19 121.0 . .
N7 C20 C21 114.6(4) . .
N7 C20 H20A 108.6 . .
C21 C20 H20A 108.6 . .
N7 C20 H20B 108.6 . .
C21 C20 H20B 108.6 . .
H20A C20 H20B 107.6 . .
C26 C21 C22 118.8(5) . .
C26 C21 C20 120.8(5) . .
C22 C21 C20 120.4(4) . .
C23 C22 C21 120.4(5) . .
C23 C22 H22 119.8 . .
C21 C22 H22 119.8 . .
C24 C23 C22 120.9(7) . .
C24 C23 H23 119.6 . .
C22 C23 H23 119.6 . .
C23 C24 C25 118.8(6) . .
C23 C24 H24 120.6 . .
C25 C24 H24 120.6 . .
C24 C25 C26 121.0(6) . .
C24 C25 H25 119.5 . .
C26 C25 H25 119.5 . .
C21 C26 C25 120.1(6) . .
C21 C26 H26 119.9 . .
C25 C26 H26 119.9 . .
C29 C28 C33 118.3(6) . .
C29 C28 C27 120.6(5) . .
C33 C28 C27 121.2(6) . .
C28 C29 C30 121.1(7) . .
C28 C29 H29 119.5 . .
C30 C29 H29 119.5 . .
C31 C30 C29 120.4(8) . .
C31 C30 H30 119.8 . .
C29 C30 H30 119.8 . .
C30 C31 C32 120.2(8) . .
C30 C31 H31 119.9 . .
C32 C31 H31 119.9 . .
C31 C32 C33 120.3(8) . .
C31 C32 H32 119.8 . .
C33 C32 H32 119.8 . .
C28 C33 C32 119.7(8) . .
C28 C33 H33 120.2 . .
C32 C33 H33 120.2 . .
N8 C34 C35 113.8(4) . .
N8 C34 H34A 108.8 . .
C35 C34 H34A 108.8 . .
N8 C34 H34B 108.8 . .
C35 C34 H34B 108.8 . .
H34A C34 H34B 107.7 . .
C36 C35 C40 119.3(6) . .
C36 C35 C34 119.6(5) . .
C40 C35 C34 121.0(6) . .
C35 C36 C37 120.1(7) . .
C35 C36 H36 120.0 . .
C37 C36 H36 120.0 . .
C38 C37 C36 120.2(9) . .
C38 C37 H37 119.9 . .
C36 C37 H37 119.9 . .
C39 C38 C37 120.6(8) . .
C39 C38 H38 119.7 . .
C37 C38 H38 119.7 . .
C38 C39 C40 120.4(8) . .
C38 C39 H39 119.8 . .
C40 C39 H39 119.8 . .
C35 C40 C39 119.4(8) . .
C35 C40 H40 120.3 . .
C39 C40 H40 120.3 . .
C42 C41 O11 109.2(11) . .
C42 C41 H41A 109.8 . .
O11 C41 H41A 109.8 . .
C42 C41 H41B 109.8 . .
O11 C41 H41B 109.8 . .
H41A C41 H41B 108.3 . .
C41 C42 H42A 109.5 . .
C41 C42 H42B 109.5 . .
H42A C42 H42B 109.5 . .
C41 C42 H42C 109.5 . .
H42A C42 H42C 109.5 . .
H42B C42 H42C 109.5 . .
O9 N9 O10 122.5(6) . .
O9 N9 O8 119.0(5) . .
O10 N9 O8 118.5(6) . .
O6 N10 O7 123.0(8) . .
O6 N10 O5 118.0(8) . .
O7 N10 O5 119.0(7) . .
C6 O2 Ag1 127.1(3) . 1_655
N10 O5 Ag3 107.5(5) . .
N10 O5 Ag2 101.5(5) . 1_645
Ag3 O5 Ag2 151.0(3) . 1_645
N9 O8 Ag1 100.2(4) . .
N9 O9 Ag2 105.8(4) . 1_545
N3 C1 C2 118.1(4) . .
N3 C1 C5 113.3(4) . .
C2 C1 C5 128.5(4) . .
N4 C2 C1 121.4(4) . .
N4 C2 H2 119.3 . .
C1 C2 H2 119.3 . .
N3 C3 C4 118.1(4) . .
N3 C3 C6 111.8(4) . .
C4 C3 C6 130.0(4) . .
N4 C4 C3 121.6(4) . .
N4 C4 H4 119.2 . .
C3 C4 H4 119.2 . .
O1 C5 N7 129.6(4) . .
O1 C5 C1 119.5(4) . .
N7 C5 C1 110.9(4) . .
O2 C6 N8 128.3(4) . .
O2 C6 C3 120.6(4) . .
N8 C6 C3 111.2(4) . .
N1 C7 C8 118.4(4) . .
N1 C7 C11 112.2(4) . .
C8 C7 C11 129.3(4) . .
N2 C8 C7 121.1(5) . .
N2 C8 H8 119.5 . .
C7 C8 H8 119.5 . .
N1 C9 C10 117.3(4) . .
N1 C9 C12 113.0(4) . .
C10 C9 C12 129.7(4) . .
N2 C10 C9 122.2(4) . .
N2 C10 H10 118.9 . .
C9 C10 H10 118.9 . .
O3 C11 N5 127.7(4) . .
O3 C11 C7 121.0(4) . .
N5 C11 C7 111.3(4) . .
O4 C12 N6 130.0(4) . .
O4 C12 C9 118.9(4) . .
N6 C12 C9 111.1(4) . .
N6 C27 C28 113.1(4) . .
N6 C27 H27A 109.0 . .
C28 C27 H27A 109.0 . .
N6 C27 H27B 109.0 . .
C28 C27 H27B 109.0 . .
H27A C27 H27B 107.8 . .
C7 N1 C9 122.4(4) . .
C7 N1 Co1 119.4(3) . .
C9 N1 Co1 118.2(3) . .
C10 N2 C8 118.6(4) . .
C10 N2 Ag3 116.6(3) . 2_666
C8 N2 Ag3 124.8(3) . 2_666
C1 N3 C3 122.2(4) . .
C1 N3 Co1 118.5(3) . .
C3 N3 Co1 119.2(3) . .
C4 N4 C2 118.6(4) . .
C4 N4 Ag1 126.1(3) . 2_665
C2 N4 Ag1 115.1(3) . 2_665
C11 N5 C13 117.1(4) . .
C11 N5 Co1 115.7(3) . .
C13 N5 Co1 126.6(3) . .
C12 N6 C27 118.7(4) . .
C12 N6 Co1 116.0(3) . .
C27 N6 Co1 125.3(3) . .
C5 N7 C20 118.4(4) . .
C5 N7 Co1 115.6(3) . .
C20 N7 Co1 125.8(3) . .
C6 N8 C34 117.2(4) . .
C6 N8 Co1 116.6(3) . .
C34 N8 Co1 126.1(3) . .
N1 Co1 N3 179.28(17) . .
N1 Co1 N5 81.32(16) . .
N3 Co1 N5 98.12(16) . .
N1 Co1 N8 98.49(16) . .
N3 Co1 N8 81.05(15) . .
N5 Co1 N8 92.36(16) . .
N1 Co1 N6 81.57(15) . .
N3 Co1 N6 98.99(15) . .
N5 Co1 N6 162.88(15) . .
N8 Co1 N6 90.97(16) . .
N1 Co1 N7 98.97(16) . .
N3 Co1 N7 81.50(15) . .
N5 Co1 N7 90.87(16) . .
N8 Co1 N7 162.53(15) . .
N6 Co1 N7 90.97(16) . .
O2 Ag1 O1 103.53(13) 1_455 .
O2 Ag1 N4 132.37(14) 1_455 2_665
O1 Ag1 N4 87.58(13) . 2_665
O2 Ag1 O8 102.85(16) 1_455 .
O1 Ag1 O8 130.77(17) . .
N4 Ag1 O8 103.84(17) 2_665 .
O3 Ag2 O9 119.73(16) . 1_565
O3 Ag2 O5 143.2(2) . 1_465
O9 Ag2 O5 96.8(2) 1_565 1_465
O4 Ag3 O5 130.91(19) . .
O4 Ag3 N2 86.68(13) . 2_666
O5 Ag3 N2 130.9(2) . 2_666
C5 O1 Ag1 144.0(3) . .
C11 O3 Ag2 131.9(3) . .
C12 O4 Ag3 140.4(3) . .

loop_
_geom_bond_atom_site_label_1
_geom_bond_atom_site_label_2
_geom_bond_distance
_geom_bond_site_symmetry_2
C13 N5 1.451(6) .
C13 C14 1.507(7) .
C13 H13A 0.9700 .
C13 H13B 0.9700 .
C14 C19 1.358(10) .
C14 C15 1.397(8) .
C15 C16 1.365(10) .
C15 H15 0.9300 .
C16 C17 1.301(13) .
C16 H16 0.9300 .
C17 C18 1.370(14) .
C17 H17 0.9300 .
C18 C19 1.424(13) .
C18 H18 0.9300 .
C19 H19 0.9300 .
C20 N7 1.454(5) .
C20 C21 1.512(7) .
C20 H20A 0.9700 .
C20 H20B 0.9700 .
C21 C26 1.378(7) .
C21 C22 1.389(8) .
C22 C23 1.382(9) .
C22 H22 0.9300 .
C23 C24 1.369(10) .
C23 H23 0.9300 .
C24 C25 1.380(10) .
C24 H24 0.9300 .
C25 C26 1.384(9) .
C25 H25 0.9300 .
C26 H26 0.9300 .
C28 C29 1.378(9) .
C28 C33 1.385(8) .
C28 C27 1.508(8) .
C29 C30 1.382(10) .
C29 H29 0.9300 .
C30 C31 1.343(12) .
C30 H30 0.9300 .
C31 C32 1.363(13) .
C31 H31 0.9300 .
C32 C33 1.398(11) .
C32 H32 0.9300 .
C33 H33 0.9300 .
C34 N8 1.461(6) .
C34 C35 1.512(7) .
C34 H34A 0.9700 .
C34 H34B 0.9700 .
C35 C36 1.380(9) .
C35 C40 1.390(8) .
C36 C37 1.384(10) .
C36 H36 0.9300 .
C37 C38 1.366(13) .
C37 H37 0.9300 .
C38 C39 1.352(14) .
C38 H38 0.9300 .
C39 C40 1.396(12) .
C39 H39 0.9300 .
C40 H40 0.9300 .
C41 C42 1.409(16) .
C41 O11 1.411(12) .
C41 H41A 0.9700 .
C41 H41B 0.9700 .
C42 H42A 0.9600 .
C42 H42B 0.9600 .
C42 H42C 0.9600 .
N9 O9 1.217(7) .
N9 O10 1.233(7) .
N9 O8 1.238(7) .
N10 O6 1.220(8) .
N10 O7 1.221(8) .
N10 O5 1.255(9) .
O2 C6 1.254(6) .
O2 Ag1 2.316(4) 1_655
O5 Ag3 2.375(7) .
O5 Ag2 2.469(7) 1_645
O8 Ag1 2.575(5) .
O9 Ag2 2.446(5) 1_545
C1 N3 1.326(6) .
C1 C2 1.387(6) .
C1 C5 1.492(6) .
C2 N4 1.344(6) .
C2 H2 0.9300 .
C3 N3 1.338(6) .
C3 C4 1.385(6) .
C3 C6 1.502(6) .
C4 N4 1.327(6) .
C4 H4 0.9300 .
C5 O1 1.244(6) .
C5 N7 1.335(6) .
C6 N8 1.318(5) .
C7 N1 1.331(6) .
C7 C8 1.384(6) .
C7 C11 1.489(6) .
C8 N2 1.342(7) .
C8 H8 0.9300 .
C9 N1 1.342(6) .
C9 C10 1.385(6) .
C9 C12 1.483(7) .
C10 N2 1.330(6) .
C10 H10 0.9300 .
C11 O3 1.253(6) .
C11 N5 1.340(6) .
C12 O4 1.255(6) .
C12 N6 1.328(5) .
C27 N6 1.462(6) .
C27 H27A 0.9700 .
C27 H27B 0.9700 .
N1 Co1 1.846(3) .
N2 Ag3 2.384(4) 2_666
N3 Co1 1.850(3) .
N4 Ag1 2.385(4) 2_665
N5 Co1 1.955(4) .
N6 Co1 1.958(4) .
N7 Co1 1.967(4) .
N8 Co1 1.958(4) .
Ag1 O2 2.316(4) 1_455
Ag1 O1 2.346(4) .
Ag1 N4 2.385(4) 2_665
Ag2 O3 2.247(4) .
Ag2 O9 2.446(5) 1_565
Ag2 O5 2.469(7) 1_465
Ag3 O4 2.322(3) .
Ag3 N2 2.384(4) 2_666

loop_
_geom_torsion_atom_site_label_1
_geom_torsion_atom_site_label_2
_geom_torsion_atom_site_label_3
_geom_torsion_atom_site_label_4
_geom_torsion
_geom_torsion_site_symmetry_1
_geom_torsion_site_symmetry_4
N5 C13 C14 C19 -44.0(9) . .
N5 C13 C14 C15 134.6(5) . .
C19 C14 C15 C16 -0.9(10) . .
C13 C14 C15 C16 -179.5(6) . .
C14 C15 C16 C17 4.7(12) . .
C15 C16 C17 C18 -5.6(16) . .
C16 C17 C18 C19 2.8(18) . .
C15 C14 C19 C18 -1.8(13) . .
C13 C14 C19 C18 176.8(8) . .
C17 C18 C19 C14 1.0(16) . .
N7 C20 C21 C26 -130.2(5) . .
N7 C20 C21 C22 51.5(6) . .
C26 C21 C22 C23 -0.3(8) . .
C20 C21 C22 C23 178.0(5) . .
C21 C22 C23 C24 -0.3(10) . .
C22 C23 C24 C25 0.8(10) . .
C23 C24 C25 C26 -0.7(10) . .
C22 C21 C26 C25 0.4(8) . .
C20 C21 C26 C25 -177.8(5) . .
C24 C25 C26 C21 0.1(10) . .
C33 C28 C29 C30 1.1(10) . .
C27 C28 C29 C30 -178.4(6) . .
C28 C29 C30 C31 -0.8(13) . .
C29 C30 C31 C32 -0.3(15) . .
C30 C31 C32 C33 0.9(15) . .
C29 C28 C33 C32 -0.5(10) . .
C27 C28 C33 C32 179.1(6) . .
C31 C32 C33 C28 -0.5(13) . .
N8 C34 C35 C36 51.1(7) . .
N8 C34 C35 C40 -130.7(5) . .
C40 C35 C36 C37 -1.0(10) . .
C34 C35 C36 C37 177.2(6) . .
C35 C36 C37 C38 1.8(12) . .
C36 C37 C38 C39 -2.1(14) . .
C37 C38 C39 C40 1.6(14) . .
C36 C35 C40 C39 0.5(9) . .
C34 C35 C40 C39 -177.7(6) . .
C38 C39 C40 C35 -0.8(12) . .
O6 N10 O5 Ag3 -175.6(6) . .
O7 N10 O5 Ag3 4.6(9) . .
O6 N10 O5 Ag2 3.6(8) . 1_645
O7 N10 O5 Ag2 -176.3(6) . 1_645
O9 N9 O8 Ag1 170.2(4) . .
O10 N9 O8 Ag1 -10.1(6) . .
O10 N9 O9 Ag2 173.0(5) . 1_545
O8 N9 O9 Ag2 -7.4(6) . 1_545
N3 C1 C2 N4 -0.1(7) . .
C5 C1 C2 N4 -178.0(5) . .
N3 C3 C4 N4 -0.9(7) . .
C6 C3 C4 N4 -179.8(5) . .
N3 C1 C5 O1 -178.0(5) . .
C2 C1 C5 O1 0.0(8) . .
N3 C1 C5 N7 1.7(6) . .
C2 C1 C5 N7 179.7(5) . .
Ag1 O2 C6 N8 130.6(4) 1_655 .
Ag1 O2 C6 C3 -50.0(6) 1_655 .
N3 C3 C6 O2 176.7(4) . .
C4 C3 C6 O2 -4.3(8) . .
N3 C3 C6 N8 -3.8(6) . .
C4 C3 C6 N8 175.1(5) . .
N1 C7 C8 N2 -1.3(8) . .
C11 C7 C8 N2 175.2(5) . .
N1 C9 C10 N2 -1.6(7) . .
C12 C9 C10 N2 177.6(5) . .
N1 C7 C11 O3 178.2(4) . .
C8 C7 C11 O3 1.5(8) . .
N1 C7 C11 N5 -1.6(6) . .
C8 C7 C11 N5 -178.3(5) . .
N1 C9 C12 O4 -180.0(4) . .
C10 C9 C12 O4 0.9(8) . .
N1 C9 C12 N6 -0.3(6) . .
C10 C9 C12 N6 -179.5(5) . .
C29 C28 C27 N6 -46.5(7) . .
C33 C28 C27 N6 133.9(5) . .
C8 C7 N1 C9 0.1(7) . .
C11 C7 N1 C9 -177.0(4) . .
C8 C7 N1 Co1 -179.6(4) . .
C11 C7 N1 Co1 3.3(5) . .
C10 C9 N1 C7 1.3(7) . .
C12 C9 N1 C7 -178.0(4) . .
C10 C9 N1 Co1 -179.1(4) . .
C12 C9 N1 Co1 1.7(5) . .
C9 C10 N2 C8 0.4(8) . .
C9 C10 N2 Ag3 -176.9(4) . 2_666
C7 C8 N2 C10 1.0(8) . .
C7 C8 N2 Ag3 178.2(4) . 2_666
C2 C1 N3 C3 -0.1(7) . .
C5 C1 N3 C3 178.1(4) . .
C2 C1 N3 Co1 178.2(4) . .
C5 C1 N3 Co1 -3.6(5) . .
C4 C3 N3 C1 0.6(7) . .
C6 C3 N3 C1 179.7(4) . .
C4 C3 N3 Co1 -177.7(3) . .
C6 C3 N3 Co1 1.4(5) . .
C3 C4 N4 C2 0.7(7) . .
C3 C4 N4 Ag1 -173.4(3) . 2_665
C1 C2 N4 C4 -0.2(8) . .
C1 C2 N4 Ag1 174.5(4) . 2_665
O3 C11 N5 C13 -8.7(7) . .
C7 C11 N5 C13 171.0(4) . .
O3 C11 N5 Co1 179.6(4) . .
C7 C11 N5 Co1 -0.6(5) . .
C14 C13 N5 C11 116.4(5) . .
C14 C13 N5 Co1 -73.0(6) . .
O4 C12 N6 C27 -2.6(8) . .
C9 C12 N6 C27 177.8(4) . .
O4 C12 N6 Co1 178.5(4) . .
C9 C12 N6 Co1 -1.0(5) . .
C28 C27 N6 C12 99.3(5) . .
C28 C27 N6 Co1 -82.0(5) . .
O1 C5 N7 C20 5.7(8) . .
C1 C5 N7 C20 -173.9(4) . .
O1 C5 N7 Co1 -179.6(5) . .
C1 C5 N7 Co1 0.8(5) . .
C21 C20 N7 C5 -108.9(5) . .
C21 C20 N7 Co1 77.0(5) . .
O2 C6 N8 C34 5.5(8) . .
C3 C6 N8 C34 -173.9(4) . .
O2 C6 N8 Co1 -176.1(4) . .
C3 C6 N8 Co1 4.6(5) . .
C35 C34 N8 C6 -100.3(5) . .
C35 C34 N8 Co1 81.5(5) . .
C7 N1 Co1 N3 37(13) . .
C9 N1 Co1 N3 -142(13) . .
C7 N1 Co1 N5 -2.9(3) . .
C9 N1 Co1 N5 177.4(4) . .
C7 N1 Co1 N8 88.2(4) . .
C9 N1 Co1 N8 -91.5(3) . .
C7 N1 Co1 N6 177.9(4) . .
C9 N1 Co1 N6 -1.8(3) . .
C7 N1 Co1 N7 -92.5(4) . .
C9 N1 Co1 N7 87.9(4) . .
C1 N3 Co1 N1 -127(13) . .
C3 N3 Co1 N1 52(13) . .
C1 N3 Co1 N5 -86.5(4) . .
C3 N3 Co1 N5 91.9(4) . .
C1 N3 Co1 N8 -177.6(4) . .
C3 N3 Co1 N8 0.8(3) . .
C1 N3 Co1 N6 92.8(3) . .
C3 N3 Co1 N6 -88.8(4) . .
C1 N3 Co1 N7 3.2(3) . .
C3 N3 Co1 N7 -178.5(4) . .
C11 N5 Co1 N1 1.9(3) . .
C13 N5 Co1 N1 -168.9(4) . .
C11 N5 Co1 N3 -177.7(3) . .
C13 N5 Co1 N3 11.6(4) . .
C11 N5 Co1 N8 -96.4(3) . .
C13 N5 Co1 N8 92.9(4) . .
C11 N5 Co1 N6 4.6(8) . .
C13 N5 Co1 N6 -166.1(5) . .
C11 N5 Co1 N7 100.8(3) . .
C13 N5 Co1 N7 -69.9(4) . .
C6 N8 Co1 N1 177.4(3) . .
C34 N8 Co1 N1 -4.3(4) . .
C6 N8 Co1 N3 -3.2(3) . .
C34 N8 Co1 N3 175.1(4) . .
C6 N8 Co1 N5 -101.0(4) . .
C34 N8 Co1 N5 77.3(4) . .
C6 N8 Co1 N6 95.8(4) . .
C34 N8 Co1 N6 -85.9(4) . .
C6 N8 Co1 N7 -0.6(8) . .
C34 N8 Co1 N7 177.7(5) . .
C12 N6 Co1 N1 1.5(3) . .
C27 N6 Co1 N1 -177.2(4) . .
C12 N6 Co1 N3 -178.9(3) . .
C27 N6 Co1 N3 2.3(4) . .
C12 N6 Co1 N5 -1.2(7) . .
C27 N6 Co1 N5 180.0(5) . .
C12 N6 Co1 N8 100.0(3) . .
C27 N6 Co1 N8 -78.8(4) . .
C12 N6 Co1 N7 -97.4(3) . .
C27 N6 Co1 N7 83.9(4) . .
C5 N7 Co1 N1 177.4(3) . .
C20 N7 Co1 N1 -8.4(4) . .
C5 N7 Co1 N3 -2.1(4) . .
C20 N7 Co1 N3 172.1(4) . .
C5 N7 Co1 N5 96.0(4) . .
C20 N7 Co1 N5 -89.8(4) . .
C5 N7 Co1 N8 -4.7(8) . .
C20 N7 Co1 N8 169.5(5) . .
C5 N7 Co1 N6 -101.0(4) . .
C20 N7 Co1 N6 73.2(4) . .
N9 O8 Ag1 O2 84.7(4) . 1_455
N9 O8 Ag1 O1 -154.4(3) . .
N9 O8 Ag1 N4 -55.4(4) . 2_665
N10 O5 Ag3 O4 128.2(5) . .
Ag2 O5 Ag3 O4 -50.1(7) 1_645 .
N10 O5 Ag3 N2 -2.3(7) . 2_666
Ag2 O5 Ag3 N2 179.4(5) 1_645 2_666
N7 C5 O1 Ag1 -29.2(10) . .
C1 C5 O1 Ag1 150.4(4) . .
O2 Ag1 O1 C5 77.3(6) 1_455 .
N4 Ag1 O1 C5 -149.6(6) 2_665 .
O8 Ag1 O1 C5 -43.4(7) . .
N5 C11 O3 Ag2 120.8(5) . .
C7 C11 O3 Ag2 -58.9(6) . .
O9 Ag2 O3 C11 -109.9(5) 1_565 .
O5 Ag2 O3 C11 76.9(6) 1_465 .
N6 C12 O4 Ag3 40.8(8) . .
C9 C12 O4 Ag3 -139.6(4) . .
O5 Ag3 O4 C12 -3.2(6) . .
N2 Ag3 O4 C12 141.7(5) 2_666 .
